data_7700707
loop_
_publ_author_name
'Lee, Lucia Myongwon'
'Corless, Victoria'
'Luu, Helen'
'He, Allan'
'Jenkins, Hilary'
'Britten, James F.'
'Adam Pani, Faisal'
'Vargas-Baca, Ignacio'

_publ_section_title
;
 Synthetic and structural investigations of
 bis(N-alkyl-benzoselenadiazolium) cations.
;
_journal_issue 33
_journal_name_full 'Dalton transactions (Cambridge, England : 2003)'
_journal_page_first 12541
_journal_page_last 12548
_journal_paper_doi 10.1039/c9dt02311a
_journal_volume 48
_journal_year 2019
_chemical_formula_moiety 'C14 H12 N4 Se2, 2.5(Cl), 4(H2 O)'
_chemical_formula_sum 'C14 H20 Cl2.5 N4 O4 Se2'
_chemical_formula_weight 554.88
_space_group_crystal_system triclinic
_space_group_IT_number 2
_space_group_name_Hall '-P 1'
_space_group_name_H-M_alt 'P -1'
_symmetry_space_group_name_Hall '-P 1'
_symmetry_space_group_name_H-M 'P -1'
_atom_sites_solution_hydrogens mixed
_atom_sites_solution_primary direct
_audit_creation_date 2019-04-15
_audit_creation_method
;
Olex2 1.2
(compiled 2017.08.10 svn.r3461 for OlexSys, GUI svn.r5381)
;
_audit_update_record
;
2019-04-25 deposited with the CCDC.    2019-07-31 downloaded from the CCDC.
;
_cell_angle_alpha 77.649(5)
_cell_angle_beta 83.560(5)
_cell_angle_gamma 71.357(4)
_cell_formula_units_Z 2
_cell_length_a 7.624(2)
_cell_length_b 7.942(2)
_cell_length_c 18.270(5)
_cell_measurement_reflns_used 4346
_cell_measurement_temperature 296(2)
_cell_measurement_theta_max 25.008
_cell_measurement_theta_min 2.756
_cell_volume 1022.8(5)
_computing_cell_refinement 'SAINT v8.34A (Bruker, 2013)'
_computing_data_reduction 'SAINT v8.34A (Bruker, 2013)'
_computing_molecular_graphics 'Olex2 (Dolomanov et al., 2009)'
_computing_publication_material 'Olex2 (Dolomanov et al., 2009)'
_computing_structure_refinement 'ShelXL (Sheldrick, 2015)'
_computing_structure_solution 'ShelXS (Sheldrick, 2008)'
_diffrn_ambient_temperature 296.15
_diffrn_measured_fraction_theta_full 1.000
_diffrn_measured_fraction_theta_max 0.961
_diffrn_measurement_device_type 'Bruker APEX-II CCD'
_diffrn_measurement_method '\f and \w scans'
_diffrn_radiation_type MoK\a
_diffrn_radiation_wavelength 0.71073
_diffrn_reflns_av_R_equivalents 0.0410
_diffrn_reflns_av_unetI/netI 0.0414
_diffrn_reflns_Laue_measured_fraction_full 1.000
_diffrn_reflns_Laue_measured_fraction_max 0.961
_diffrn_reflns_limit_h_max 9
_diffrn_reflns_limit_h_min -9
_diffrn_reflns_limit_k_max 9
_diffrn_reflns_limit_k_min -9
_diffrn_reflns_limit_l_max 22
_diffrn_reflns_limit_l_min -22
_diffrn_reflns_number 15656
_diffrn_reflns_point_group_measured_fraction_full 1.000
_diffrn_reflns_point_group_measured_fraction_max 0.961
_diffrn_reflns_theta_full 25.242
_diffrn_reflns_theta_max 25.997
_diffrn_reflns_theta_min 2.285
_diffrn_standards_number 0
_exptl_absorpt_coefficient_mu 3.969
_exptl_absorpt_correction_T_max 0.8452
_exptl_absorpt_correction_T_min 0.5094
_exptl_absorpt_correction_type multi-scan
_exptl_absorpt_process_details
;
SADABS-2014/4 (Bruker,2014) was used for absorption correction.
wR2(int) was 0.0680 before and 0.0437 after correction.
The Ratio of minimum to maximum transmission is 0.6027.
The \l/2 correction factor is 0.00150.
;
_exptl_crystal_colour orange
_exptl_crystal_colour_primary orange
_exptl_crystal_density_diffrn 1.802
_exptl_crystal_description rod
_exptl_crystal_F_000 549
_exptl_crystal_size_max 0.238
_exptl_crystal_size_mid 0.104
_exptl_crystal_size_min 0.032
_refine_diff_density_max 2.637
_refine_diff_density_min -0.746
_refine_diff_density_rms 0.166
_refine_ls_extinction_method none
_refine_ls_goodness_of_fit_ref 1.068
_refine_ls_hydrogen_treatment constr
_refine_ls_matrix_type full
_refine_ls_number_parameters 254
_refine_ls_number_reflns 4016
_refine_ls_number_restraints 0
_refine_ls_restrained_S_all 1.068
_refine_ls_R_factor_all 0.0699
_refine_ls_R_factor_gt 0.0564
_refine_ls_shift/su_max 0.001
_refine_ls_shift/su_mean 0.000
_refine_ls_structure_factor_coef Fsqd
_refine_ls_weighting_details 'w=1/[\s^2^(Fo^2^)+(0.0631P)^2^+9.0032P] where P=(Fo^2^+2Fc^2^)/3'
_refine_ls_weighting_scheme calc
_refine_ls_wR_factor_gt 0.1387
_refine_ls_wR_factor_ref 0.1459
_reflns_Friedel_coverage 0.000
_reflns_number_gt 3364
_reflns_number_total 4016
_reflns_threshold_expression 'I > 2\s(I)'
_cod_data_source_file c9dt02311a2.cif
_cod_data_source_block ll025_0m_a_1
_cod_depositor_comments 'Adding full bibliography for 7700704--7700709.cif.'
_cod_original_cell_volume 1022.9(5)
_cod_original_formula_sum 'C14 H20 Cl2.50 N4 O4 Se2'
_cod_database_code 7700707
_shelx_shelxl_version_number 2014/7
_shelx_space_group_comment
;
The symmetry employed for this shelxl refinement is uniquely defined
by the following loop, which should always be used as a source of
symmetry information in preference to the above space-group names.
They are only intended as comments.
;
_shelx_estimated_absorpt_t_max 0.884
_shelx_estimated_absorpt_t_min 0.452
_olex2_refinement_description
;
1. Twinned data refinement
 Scales: 0.9722(8)
 0.0278(8)
2. Fixed Uiso
 At 1.2 times of:
  All C(H) groups, All C(H,H) groups
 At 1.5 times of:
  All O(H,H) groups
3.a Free rotating group:
 O009(H00A,H00B), O00N(H00C,H00D), O00P(H00E,H00F), O00Q(H00G,H00H)
3.b Secondary CH2 refined with riding coordinates:
 C7(H7A,H7B), C8(H8A,H8B)
3.c Aromatic/amide H refined with riding coordinates:
 C2(H2), C3(H3), C5(H5), C4(H4), C13(H13), C10(H10), C12(H12), C11(H11)
;
_olex2_submission_special_instructions 'No special instructions were received'

loop_
_space_group_symop_operation_xyz
'x, y, z'
'-x, -y, -z'

loop_
_atom_site_label
_atom_site_type_symbol
_atom_site_fract_x
_atom_site_fract_y
_atom_site_fract_z
_atom_site_U_iso_or_equiv
_atom_site_adp_type
_atom_site_occupancy
_atom_site_site_symmetry_order
_atom_site_calc_flag
_atom_site_refinement_flags_posn
_atom_site_refinement_flags_adp
_atom_site_refinement_flags_occupancy
Se01 Se 0.00572(9) 0.73617(8) 0.51850(4) 0.01828(19) Uani 1 1 d . . .
Se02 Se 0.71260(9) 0.47511(8) 0.65226(4) 0.01899(19) Uani 1 1 d . . .
Cl03 Cl -0.0624(2) 0.7657(2) 0.37468(10) 0.0264(4) Uani 1 1 d . . .
Cl04 Cl 0.5000 0.5000 0.5000 0.0390(7) Uani 1 2 d S T P
N2 N 0.0348(7) 0.7377(7) 0.6191(3) 0.0174(11) Uani 1 1 d . . .
N1 N -0.2194(7) 0.8976(7) 0.5251(3) 0.0195(12) Uani 1 1 d . . .
N4 N 0.5059(7) 0.6482(7) 0.6850(3) 0.0189(12) Uani 1 1 d . . .
N3 N 0.8064(8) 0.4385(8) 0.7412(3) 0.0249(13) Uani 1 1 d . . .
C1 C -0.2540(9) 0.9379(8) 0.5933(4) 0.0163(13) Uani 1 1 d . . .
C6 C -0.1130(9) 0.8523(8) 0.6481(4) 0.0181(13) Uani 1 1 d . . .
C14 C 0.5196(9) 0.6617(9) 0.7556(4) 0.0212(14) Uani 1 1 d . . .
C7 C 0.2044(9) 0.6343(9) 0.6577(4) 0.0216(14) Uani 1 1 d . . .
H7A H 0.2588 0.5204 0.6405 0.026 Uiso 1 1 calc R . .
H7B H 0.1767 0.6081 0.7113 0.026 Uiso 1 1 calc R . .
C8 C 0.3415(9) 0.7458(8) 0.6412(4) 0.0189(14) Uani 1 1 d . . .
H8A H 0.3770 0.7636 0.5881 0.023 Uiso 1 1 calc R . .
H8B H 0.2835 0.8636 0.6547 0.023 Uiso 1 1 calc R . .
C9 C 0.6908(10) 0.5414(10) 0.7863(4) 0.0269(16) Uani 1 1 d . . .
C2 C -0.4253(9) 1.0643(8) 0.6146(4) 0.0211(14) Uani 1 1 d . . .
H2 H -0.5177 1.1229 0.5806 0.025 Uiso 1 1 calc R . .
C3 C -0.4476(10) 1.0952(9) 0.6855(4) 0.0268(16) Uani 1 1 d . . .
H3 H -0.5591 1.1736 0.7002 0.032 Uiso 1 1 calc R . .
C5 C -0.1423(10) 0.8916(10) 0.7217(4) 0.0253(15) Uani 1 1 d . . .
H5 H -0.0528 0.8374 0.7572 0.030 Uiso 1 1 calc R . .
C4 C -0.3089(10) 1.0135(10) 0.7379(4) 0.0279(16) Uani 1 1 d . . .
H4 H -0.3308 1.0431 0.7854 0.033 Uiso 1 1 calc R . .
C13 C 0.3921(10) 0.7818(9) 0.7989(4) 0.0262(16) Uani 1 1 d . . .
H13 H 0.2825 0.8635 0.7796 0.031 Uiso 1 1 calc R . .
C10 C 0.7300(12) 0.5356(12) 0.8626(5) 0.041(2) Uani 1 1 d . . .
H10 H 0.8385 0.4564 0.8838 0.049 Uiso 1 1 calc R . .
C12 C 0.4394(12) 0.7706(13) 0.8701(5) 0.039(2) Uani 1 1 d . . .
H12 H 0.3586 0.8475 0.8994 0.047 Uiso 1 1 calc R . .
C11 C 0.6046(14) 0.6485(14) 0.9017(5) 0.047(2) Uani 1 1 d . . .
H11 H 0.6268 0.6464 0.9509 0.056 Uiso 1 1 calc R . .
Cl05 Cl 0.6612(4) 0.6540(3) 1.15930(15) 0.0539(6) Uani 1 1 d . . .
O009 O -0.0803(9) 0.8644(9) 0.1801(4) 0.0482(16) Uani 1 1 d . . .
H00A H -0.0029 0.8015 0.2131 0.072 Uiso 1 1 d G . .
H00B H -0.1587 0.8102 0.1780 0.072 Uiso 1 1 d G . .
O00N O 0.4192(13) 0.9001(15) 1.0385(5) 0.085(3) Uani 1 1 d . . .
H00C H 0.4215 0.8351 1.0820 0.127 Uiso 1 1 d G . .
H00D H 0.3076 0.9484 1.0257 0.127 Uiso 1 1 d G . .
O00P O 0.0627(12) 1.0405(14) 1.0654(6) 0.093(3) Uani 1 1 d . . .
H00E H 0.0178 1.0106 1.1092 0.140 Uiso 1 1 d G . .
H00F H 0.1801 1.0096 1.0662 0.140 Uiso 1 1 d G . .
O00Q O -0.0941(15) 1.4059(14) 1.0468(6) 0.085(3) Uani 1 1 d . . .
H00G H -0.1684 1.4715 1.0753 0.127 Uiso 1 1 d G . .
H00H H -0.0588 1.2969 1.0701 0.127 Uiso 1 1 d G . .

loop_
_atom_site_aniso_label
_atom_site_aniso_U_11
_atom_site_aniso_U_22
_atom_site_aniso_U_33
_atom_site_aniso_U_23
_atom_site_aniso_U_13
_atom_site_aniso_U_12
Se01 0.0123(3) 0.0149(3) 0.0265(4) -0.0045(3) -0.0025(3) -0.0017(2)
Se02 0.0142(3) 0.0142(3) 0.0284(4) -0.0062(3) -0.0022(3) -0.0022(2)
Cl03 0.0181(8) 0.0253(8) 0.0302(9) -0.0084(7) -0.0029(7) 0.0038(6)
Cl04 0.0543(18) 0.0235(13) 0.0347(15) -0.0045(11) -0.0002(13) -0.0066(12)
N2 0.012(3) 0.016(3) 0.023(3) 0.000(2) -0.007(2) -0.003(2)
N1 0.011(3) 0.019(3) 0.027(3) 0.001(2) -0.005(2) -0.005(2)
N4 0.014(3) 0.013(3) 0.030(3) -0.004(2) -0.004(2) -0.004(2)
N3 0.019(3) 0.021(3) 0.032(3) -0.009(3) -0.001(3) 0.000(2)
C1 0.011(3) 0.007(3) 0.030(4) -0.003(3) -0.002(3) -0.001(2)
C6 0.012(3) 0.012(3) 0.031(4) -0.004(3) 0.000(3) -0.005(2)
C14 0.016(3) 0.018(3) 0.031(4) -0.005(3) -0.002(3) -0.008(3)
C7 0.015(3) 0.018(3) 0.032(4) 0.000(3) -0.009(3) -0.006(3)
C8 0.014(3) 0.010(3) 0.031(4) 0.003(3) -0.005(3) -0.004(2)
C9 0.022(4) 0.027(4) 0.033(4) -0.009(3) -0.002(3) -0.008(3)
C2 0.013(3) 0.010(3) 0.039(4) -0.003(3) 0.001(3) -0.004(2)
C3 0.023(4) 0.016(3) 0.041(4) -0.010(3) 0.005(3) -0.004(3)
C5 0.021(4) 0.026(4) 0.034(4) -0.010(3) 0.000(3) -0.013(3)
C4 0.022(4) 0.030(4) 0.036(4) -0.016(3) 0.005(3) -0.009(3)
C13 0.019(4) 0.018(3) 0.039(4) -0.013(3) -0.003(3) 0.002(3)
C10 0.029(4) 0.044(5) 0.050(5) -0.021(4) -0.014(4) 0.001(4)
C12 0.031(4) 0.048(5) 0.042(5) -0.021(4) 0.004(4) -0.010(4)
C11 0.045(5) 0.066(6) 0.030(5) -0.015(4) -0.012(4) -0.011(5)
Cl05 0.0657(16) 0.0462(13) 0.0519(14) -0.0039(11) -0.0045(12) -0.0228(12)
O009 0.041(4) 0.039(4) 0.054(4) -0.002(3) -0.007(3) 0.000(3)
O00N 0.074(6) 0.095(7) 0.063(6) -0.006(5) -0.010(5) 0.002(5)
O00P 0.044(5) 0.073(6) 0.129(9) 0.020(6) 0.014(5) -0.005(4)
O00Q 0.073(6) 0.077(6) 0.098(7) -0.024(5) 0.018(5) -0.019(5)

loop_
_atom_type_symbol
_atom_type_description
_atom_type_scat_dispersion_real
_atom_type_scat_dispersion_imag
_atom_type_scat_source
C C 0.0033 0.0016 'International Tables Vol C Tables 4.2.6.8 and 6.1.1.4'
H H 0.0000 0.0000 'International Tables Vol C Tables 4.2.6.8 and 6.1.1.4'
Cl Cl 0.1484 0.1585 'International Tables Vol C Tables 4.2.6.8 and 6.1.1.4'
N N 0.0061 0.0033 'International Tables Vol C Tables 4.2.6.8 and 6.1.1.4'
O O 0.0106 0.0060 'International Tables Vol C Tables 4.2.6.8 and 6.1.1.4'
Se Se -0.0929 2.2259 'International Tables Vol C Tables 4.2.6.8 and 6.1.1.4'

loop_
_geom_angle_atom_site_label_1
_geom_angle_atom_site_label_2
_geom_angle_atom_site_label_3
_geom_angle
N1 Se01 N2 88.4(2)
N3 Se02 N4 88.2(3)
C6 N2 Se01 111.8(4)
C6 N2 C7 125.2(6)
C7 N2 Se01 122.8(5)
C1 N1 Se01 110.5(4)
C14 N4 Se02 111.6(4)
C14 N4 C8 123.9(6)
C8 N4 Se02 124.3(4)
C9 N3 Se02 111.7(5)
N1 C1 C6 118.6(6)
N1 C1 C2 122.6(6)
C2 C1 C6 118.8(6)
N2 C6 C1 110.7(6)
N2 C6 C5 128.4(6)
C5 C6 C1 120.9(6)
N4 C14 C9 111.9(6)
N4 C14 C13 127.8(6)
C13 C14 C9 120.3(6)
N2 C7 H7A 109.9
N2 C7 H7B 109.9
N2 C7 C8 109.0(5)
H7A C7 H7B 108.3
C8 C7 H7A 109.9
C8 C7 H7B 109.9
N4 C8 C7 108.9(5)
N4 C8 H8A 109.9
N4 C8 H8B 109.9
C7 C8 H8A 109.9
C7 C8 H8B 109.9
H8A C8 H8B 108.3
N3 C9 C14 116.7(7)
N3 C9 C10 123.4(7)
C14 C9 C10 120.0(7)
C1 C2 H2 120.9
C3 C2 C1 118.1(7)
C3 C2 H2 120.9
C2 C3 H3 118.7
C2 C3 C4 122.6(7)
C4 C3 H3 118.7
C6 C5 H5 121.5
C4 C5 C6 117.0(7)
C4 C5 H5 121.5
C3 C4 H4 118.7
C5 C4 C3 122.5(7)
C5 C4 H4 118.7
C14 C13 H13 121.7
C12 C13 C14 116.5(7)
C12 C13 H13 121.7
C9 C10 H10 121.2
C11 C10 C9 117.7(8)
C11 C10 H10 121.2
C13 C12 H12 118.2
C13 C12 C11 123.6(8)
C11 C12 H12 118.2
C10 C11 C12 121.9(8)
C10 C11 H11 119.1
C12 C11 H11 119.1
H00A O009 H00B 109.5
H00C O00N H00D 109.5
H00E O00P H00F 109.5
H00G O00Q H00H 109.4

loop_
_geom_bond_atom_site_label_1
_geom_bond_atom_site_label_2
_geom_bond_distance
Se01 N2 1.879(6)
Se01 N1 1.793(6)
Se02 N4 1.867(5)
Se02 N3 1.778(6)
N2 C6 1.340(8)
N2 C7 1.456(8)
N1 C1 1.330(9)
N4 C14 1.337(9)
N4 C8 1.466(8)
N3 C9 1.338(9)
C1 C6 1.450(9)
C1 C2 1.442(9)
C6 C5 1.422(10)
C14 C9 1.438(10)
C14 C13 1.427(9)
C7 H7A 0.9700
C7 H7B 0.9700
C7 C8 1.541(9)
C8 H8A 0.9700
C8 H8B 0.9700
C9 C10 1.445(11)
C2 H2 0.9300
C2 C3 1.350(11)
C3 H3 0.9300
C3 C4 1.407(11)
C5 H5 0.9300
C5 C4 1.375(10)
C4 H4 0.9300
C13 H13 0.9300
C13 C12 1.366(11)
C10 H10 0.9300
C10 C11 1.342(13)
C12 H12 0.9300
C12 C11 1.415(13)
C11 H11 0.9300
O009 H00A 0.8500
O009 H00B 0.8493
O00N H00C 0.8498
O00N H00D 0.8498
O00P H00E 0.8493
O00P H00F 0.8501
O00Q H00G 0.8505
O00Q H00H 0.8501

loop_
_geom_torsion_atom_site_label_1
_geom_torsion_atom_site_label_2
_geom_torsion_atom_site_label_3
_geom_torsion_atom_site_label_4
_geom_torsion
Se01 N2 C6 C1 1.5(6)
Se01 N2 C6 C5 -179.6(6)
Se01 N2 C7 C8 85.0(6)
Se01 N1 C1 C6 0.6(7)
Se01 N1 C1 C2 -180.0(5)
Se02 N4 C14 C9 0.9(7)
Se02 N4 C14 C13 178.2(6)
Se02 N4 C8 C7 88.1(6)
Se02 N3 C9 C14 -1.3(8)
Se02 N3 C9 C10 178.4(7)
N2 Se01 N1 C1 0.2(5)
N2 C6 C5 C4 -178.9(7)
N2 C7 C8 N4 175.4(5)
N1 Se01 N2 C6 -1.0(5)
N1 Se01 N2 C7 -177.2(5)
N1 C1 C6 N2 -1.5(8)
N1 C1 C6 C5 179.5(6)
N1 C1 C2 C3 179.6(6)
N4 Se02 N3 C9 1.5(5)
N4 C14 C9 N3 0.3(9)
N4 C14 C9 C10 -179.5(7)
N4 C14 C13 C12 -179.2(7)
N3 Se02 N4 C14 -1.4(5)
N3 Se02 N4 C8 -176.3(5)
N3 C9 C10 C11 178.6(9)
C1 C6 C5 C4 -0.1(10)
C1 C2 C3 C4 2.0(10)
C6 N2 C7 C8 -90.6(8)
C6 C1 C2 C3 -1.0(9)
C6 C5 C4 C3 1.0(11)
C14 N4 C8 C7 -86.2(7)
C14 C9 C10 C11 -1.7(13)
C14 C13 C12 C11 0.0(13)
C7 N2 C6 C1 177.6(6)
C7 N2 C6 C5 -3.5(11)
C8 N4 C14 C9 175.9(6)
C8 N4 C14 C13 -6.9(11)
C9 C14 C13 C12 -2.1(11)
C9 C10 C11 C12 -0.4(15)
C2 C1 C6 N2 179.1(6)
C2 C1 C6 C5 0.1(9)
C2 C3 C4 C5 -2.1(12)
C13 C14 C9 N3 -177.3(7)
C13 C14 C9 C10 3.0(11)
C13 C12 C11 C10 1.3(16)

loop_
_twin_individual_id
_twin_individual_mass_fraction_refined
1 0.9722(8)
2 0.0278(8)
